data_4114052
loop_
_publ_author_name
'Karl J. Wallace'
'Warwick J. Belcher'
'David R. Turner'
'Kauser F. Syed'
'Jonathan W. Steed'

_publ_section_title
;
 Slow Anion Exchange, Conformational Equilibria, and Fluorescent Sensing
 in Venus Flytrap Aminopyridinium-Based Anion Hosts
;
_journal_name_full 'Journal of the American Chemical Society'
_journal_page_first 9699
_journal_page_last 9715
_journal_paper_doi 10.1021/ja034921w
_journal_volume 125
_journal_year 2003
_chemical_formula_sum 'C31 H40 Br3 N6 O'
_chemical_formula_weight 752.42
_chemical_name_common kfs02
_chemical_name_systematic
;
 ?
;
_space_group_IT_number 61
_symmetry_cell_setting orthorhombic
_symmetry_space_group_name_Hall '-P 2ac 2ab'
_symmetry_space_group_name_H-M 'P b c a'
_atom_sites_solution_hydrogens geom
_atom_sites_solution_primary direct
_atom_sites_solution_secondary difmap
_audit_creation_method SHELXL-97
_cell_angle_alpha 90.00
_cell_angle_beta 90.00
_cell_angle_gamma 90.00
_cell_formula_units_Z 8
_cell_length_a 12.8356(2)
_cell_length_b 13.5677(2)
_cell_length_c 40.1694(7)
_cell_measurement_temperature 120(2)
_cell_volume 6995.48(19)
_computing_cell_refinement 'DENZO-SMN (Otwinowski & Minor, 1997)'
_computing_data_collection 'Collect (Hooft, 1999)'
_computing_data_reduction 'DENZO-SMN (Otwinowski & Minor, 1997)'
_computing_molecular_graphics 'X-Seed (Barbour, 1999)'
_computing_publication_material 'CIFTAB (Sheldrick, 1997)'
_computing_structure_refinement 'SHELXL-97 (Sheldrick, 1997)'
_computing_structure_solution 'SHELXS-97 (Sheldrick, 1990)'
_diffrn_ambient_temperature 120(2)
_diffrn_measured_fraction_theta_full 0.852
_diffrn_measured_fraction_theta_max 0.852
_diffrn_measurement_device_type 'Nonius KappaCCD'
_diffrn_radiation_monochromator graphite
_diffrn_radiation_source 'fine-focus sealed tube'
_diffrn_radiation_type MoK\a
_diffrn_radiation_wavelength 0.71073
_diffrn_reflns_av_R_equivalents 0.0691
_diffrn_reflns_av_sigmaI/netI 0.1081
_diffrn_reflns_limit_h_max 15
_diffrn_reflns_limit_h_min -15
_diffrn_reflns_limit_k_max 16
_diffrn_reflns_limit_k_min -16
_diffrn_reflns_limit_l_max 47
_diffrn_reflns_limit_l_min -47
_diffrn_reflns_number 8973
_diffrn_reflns_theta_full 25.00
_diffrn_reflns_theta_max 25.00
_diffrn_reflns_theta_min 2.66
_diffrn_standards_decay_% 0.0
_exptl_absorpt_coefficient_mu 3.492
_exptl_absorpt_correction_T_max 0.7215
_exptl_absorpt_correction_T_min 0.1666
_exptl_absorpt_correction_type multi-scan
_exptl_crystal_density_diffrn 1.429
_exptl_crystal_F_000 3048
_exptl_crystal_size_max 0.80
_exptl_crystal_size_mid 0.60
_exptl_crystal_size_min 0.10
_refine_diff_density_max 1.600
_refine_diff_density_min -0.669
_refine_diff_density_rms 0.121
_refine_ls_extinction_method none
_refine_ls_goodness_of_fit_ref 1.030
_refine_ls_hydrogen_treatment mixed
_refine_ls_matrix_type full
_refine_ls_number_parameters 374
_refine_ls_number_reflns 5246
_refine_ls_number_restraints 0
_refine_ls_restrained_S_all 1.030
_refine_ls_R_factor_all 0.1220
_refine_ls_R_factor_gt 0.0622
_refine_ls_shift/su_max 0.000
_refine_ls_shift/su_mean 0.000
_refine_ls_structure_factor_coef Fsqd
_refine_ls_weighting_details 'calc w=1/[\s^2^(Fo^2^)+(0.0892P)^2^+0.0798P] where P=(Fo^2^+2Fc^2^)/3'
_refine_ls_weighting_scheme calc
_refine_ls_wR_factor_gt 0.1435
_refine_ls_wR_factor_ref 0.1682
_reflns_number_gt 3198
_reflns_number_total 5246
_reflns_threshold_expression >2sigma(I)
_cod_data_source_file ja034921wsi20030228_094830.cif
_cod_data_source_block C:\structs\Kauser\kfs02\KFS02.CIF
_cod_database_code 4114052

loop_
_symmetry_equiv_pos_as_xyz
'x, y, z'
'-x+1/2, -y, z+1/2'
'x+1/2, -y+1/2, -z'
'-x, y+1/2, -z+1/2'
'-x, -y, -z'
'x-1/2, y, -z-1/2'
'-x-1/2, y-1/2, z'
'x, -y-1/2, z-1/2'

loop_
_atom_site_label
_atom_site_type_symbol
_atom_site_fract_x
_atom_site_fract_y
_atom_site_fract_z
_atom_site_U_iso_or_equiv
_atom_site_adp_type
_atom_site_occupancy
_atom_site_symmetry_multiplicity
_atom_site_calc_flag
_atom_site_refinement_flags
_atom_site_disorder_assembly
_atom_site_disorder_group
Br1 Br -0.02567(6) 0.74563(6) 0.08897(2) 0.0383(3) Uani 1 1 d . . .
N1 N -0.3061(4) 0.5412(4) 0.04265(15) 0.0242(15) Uani 1 1 d . . .
C1 C -0.2558(5) 0.4887(5) 0.10099(19) 0.0267(19) Uani 1 1 d . . .
Br2 Br -0.05037(5) 0.83900(5) -0.057164(19) 0.0256(2) Uani 1 1 d . . .
N2 N -0.1429(5) 0.7433(5) 0.01487(16) 0.0353(17) Uani 1 1 d . . .
C2 C -0.1712(5) 0.4241(5) 0.09741(18) 0.0232(18) Uani 1 1 d . . .
Br3 Br -0.0211(4) 1.10642(18) 0.23987(9) 0.0401(8) Uani 0.629(10) 1 d P A 1
N3 N 0.0948(4) 0.3918(5) 0.11478(15) 0.0250(15) Uani 1 1 d . . .
C3 C -0.0990(5) 0.4139(5) 0.12372(17) 0.0204(17) Uani 1 1 d . . .
N4 N 0.2048(5) 0.6226(5) 0.0862(2) 0.053(2) Uani 1 1 d . . .
H4N2 H 0.2658 0.6491 0.0818 0.064 Uiso 1 1 calc R . .
H4N1 H 0.1476 0.6578 0.0839 0.064 Uiso 1 1 calc R . .
C4 C -0.1130(5) 0.4673(5) 0.15386(18) 0.0227(18) Uani 1 1 d . A .
N5 N -0.1883(9) 0.6777(9) 0.1935(3) 0.024(3) Uiso 0.629(10) 1 d P A 1
C5 C -0.1989(6) 0.5303(6) 0.15736(19) 0.031(2) Uani 1 1 d . . .
N6 N -0.1798(7) 0.8609(9) 0.2589(3) 0.035(3) Uiso 0.629(10) 1 d P A 1
H6N1 H -0.1602 0.9225 0.2616 0.042 Uiso 0.629(10) 1 calc PR A 1
H6N2 H -0.2091 0.8287 0.2754 0.042 Uiso 0.629(10) 1 calc PR A 1
C6 C -0.2677(6) 0.5445(6) 0.13025(19) 0.030(2) Uani 1 1 d . A .
C7 C -0.3386(5) 0.4938(6) 0.07470(18) 0.0290(19) Uani 1 1 d . . .
H7A H -0.3627 0.4260 0.0698 0.035 Uiso 1 1 calc R . .
H7B H -0.3988 0.5308 0.0838 0.035 Uiso 1 1 calc R . .
C8 C -0.2383(5) 0.6166(5) 0.04270(18) 0.0243(18) Uani 1 1 d . . .
H8 H -0.2077 0.6363 0.0632 0.029 Uiso 1 1 calc R . .
C9 C -0.2117(6) 0.6661(6) 0.01411(18) 0.0277(19) Uani 1 1 d . . .
C10 C -0.2617(7) 0.6359(6) -0.0155(2) 0.043(2) Uani 1 1 d . . .
H10 H -0.2473 0.6683 -0.0359 0.051 Uiso 1 1 calc R . .
C11 C -0.3311(6) 0.5596(7) -0.0145(2) 0.041(2) Uani 1 1 d . . .
H11 H -0.3650 0.5394 -0.0343 0.050 Uiso 1 1 calc R . .
C12 C -0.3526(6) 0.5119(6) 0.0146(2) 0.035(2) Uani 1 1 d . . .
H12 H -0.4003 0.4583 0.0149 0.041 Uiso 1 1 calc R . .
C13 C -0.0080(5) 0.3444(6) 0.1208(2) 0.0259(18) Uani 1 1 d . . .
H13A H -0.0034 0.3053 0.1415 0.031 Uiso 1 1 calc R . .
H13B H -0.0221 0.2979 0.1023 0.031 Uiso 1 1 calc R . .
C14 C 0.0999(5) 0.4862(6) 0.10472(18) 0.0271(19) Uani 1 1 d . . .
H14 H 0.0381 0.5244 0.1031 0.033 Uiso 1 1 calc R . .
C15 C 0.1989(6) 0.5294(6) 0.0965(2) 0.035(2) Uani 1 1 d . . .
C16 C 0.2867(6) 0.4694(7) 0.10072(19) 0.036(2) Uani 1 1 d . . .
H16 H 0.3540 0.4949 0.0959 0.043 Uiso 1 1 calc R . .
C17 C 0.2765(6) 0.3743(7) 0.1118(2) 0.039(2) Uani 1 1 d . . .
H17 H 0.3368 0.3346 0.1146 0.047 Uiso 1 1 calc R . .
C18 C 0.1797(5) 0.3359(6) 0.11886(19) 0.031(2) Uani 1 1 d . . .
H18 H 0.1732 0.2701 0.1266 0.037 Uiso 1 1 calc R . .
C19 C -0.2291(11) 0.5756(10) 0.1886(3) 0.021(4) Uiso 0.629(10) 1 d P A 1
H19C H -0.2040 0.5336 0.2071 0.025 Uiso 0.629(10) 1 calc PR A 1
H19D H -0.3061 0.5774 0.1898 0.025 Uiso 0.629(10) 1 calc PR A 1
C20 C -0.2007(9) 0.7189(10) 0.2229(4) 0.019(4) Uiso 0.629(10) 1 d P A 1
H20 H -0.2344 0.6831 0.2402 0.023 Uiso 0.629(10) 1 calc PR A 1
C21 C -0.1647(11) 0.8154(11) 0.2292(3) 0.022(4) Uiso 0.629(10) 1 d P A 1
C22 C -0.1185(11) 0.8651(11) 0.2028(4) 0.038(4) Uiso 0.629(10) 1 d P A 1
H22 H -0.0944 0.9307 0.2058 0.045 Uiso 0.629(10) 1 calc PR A 1
C23 C -0.1074(10) 0.8199(10) 0.1724(3) 0.039(4) Uiso 0.629(10) 1 d P A 1
H23 H -0.0751 0.8544 0.1546 0.047 Uiso 0.629(10) 1 calc PR A 1
C24 C -0.1429(10) 0.7244(9) 0.1674(3) 0.032(3) Uiso 0.629(10) 1 d P A 1
H24 H -0.1357 0.6928 0.1465 0.038 Uiso 0.629(10) 1 calc PR A 1
C25 C -0.1580(6) 0.3651(6) 0.0655(2) 0.034(2) Uani 1 1 d . . .
H25A H -0.2259 0.3624 0.0539 0.041 Uiso 1 1 calc R . .
H25B H -0.1384 0.2968 0.0715 0.041 Uiso 1 1 calc R . .
C26 C -0.0756(6) 0.4067(6) 0.04139(18) 0.038(2) Uani 1 1 d . . .
H26A H -0.0878 0.4773 0.0381 0.058 Uiso 1 1 calc R . .
H26B H -0.0808 0.3725 0.0200 0.058 Uiso 1 1 calc R . .
H26C H -0.0060 0.3967 0.0508 0.058 Uiso 1 1 calc R . .
C27 C -0.0382(5) 0.4515(5) 0.18256(17) 0.0249(18) Uani 1 1 d . . .
H27A H -0.0332 0.5130 0.1957 0.030 Uiso 1 1 calc R A .
H27B H 0.0319 0.4366 0.1736 0.030 Uiso 1 1 calc R . .
C28 C -0.0730(6) 0.3667(5) 0.20555(19) 0.031(2) Uani 1 1 d . A .
H28A H -0.1377 0.3852 0.2169 0.046 Uiso 1 1 calc R . .
H28B H -0.0186 0.3538 0.2221 0.046 Uiso 1 1 calc R . .
H28C H -0.0849 0.3072 0.1922 0.046 Uiso 1 1 calc R . .
C29 C -0.3576(6) 0.6159(7) 0.1337(2) 0.045(3) Uani 1 1 d . . .
H29A H -0.3675 0.6499 0.1121 0.054 Uiso 1 1 calc R A .
H29B H -0.3385 0.6665 0.1503 0.054 Uiso 1 1 calc R . .
C30 C -0.4615(6) 0.5696(8) 0.1440(2) 0.063(3) Uani 1 1 d . A .
H30A H -0.4721 0.5081 0.1317 0.095 Uiso 1 1 calc R . .
H30B H -0.5184 0.6154 0.1390 0.095 Uiso 1 1 calc R . .
H30C H -0.4604 0.5557 0.1679 0.095 Uiso 1 1 calc R . .
Br3A Br -0.0683(6) 1.1073(3) 0.24931(14) 0.0341(14) Uani 0.371(10) 1 d P A 2
N5A N -0.1503(15) 0.6889(13) 0.1938(5) 0.021(5) Uiso 0.371(10) 1 d P A 2
N6A N -0.1662(14) 0.9062(16) 0.2453(5) 0.047(6) Uiso 0.371(10) 1 d P A 2
H6A1 H -0.2204 0.8928 0.2580 0.057 Uiso 0.371(10) 1 calc PR A 2
H6A2 H -0.1345 0.9634 0.2471 0.057 Uiso 0.371(10) 1 calc PR A 2
C19A C -0.199(2) 0.588(2) 0.1940(7) 0.035(8) Uiso 0.371(10) 1 d P A 2
H19A H -0.2716 0.5939 0.2019 0.042 Uiso 0.371(10) 1 calc PR A 2
H19B H -0.1607 0.5465 0.2103 0.042 Uiso 0.371(10) 1 calc PR A 2
C20A C -0.1773(17) 0.7505(19) 0.2194(6) 0.020(6) Uiso 0.371(10) 1 d P A 2
H20A H -0.2292 0.7302 0.2348 0.024 Uiso 0.371(10) 1 calc PR A 2
C21A C -0.132(2) 0.839(2) 0.2231(8) 0.032(7) Uiso 0.371(10) 1 d P A 2
C22A C -0.0495(18) 0.8626(16) 0.2034(5) 0.033(6) Uiso 0.371(10) 1 d P A 2
H22A H -0.0130 0.9226 0.2069 0.040 Uiso 0.371(10) 1 calc PR A 2
C23A C -0.0196(17) 0.8006(18) 0.1786(6) 0.044(7) Uiso 0.371(10) 1 d P A 2
H23A H 0.0385 0.8174 0.1651 0.053 Uiso 0.371(10) 1 calc PR A 2
C24A C -0.0719(16) 0.7138(16) 0.1728(6) 0.032(6) Uiso 0.371(10) 1 d P A 2
H24A H -0.0535 0.6725 0.1547 0.039 Uiso 0.371(10) 1 calc PR A 2
O1S O 0.1560(7) 0.1879(7) 0.1888(3) 0.029(3) Uiso 0.50 1 d P B 1
H1S H 0.0980 0.1677 0.1957 0.035 Uiso 0.50 1 calc PR B 1
C1S C 0.2221(7) 0.1104(8) 0.1856(3) 0.062(6) Uiso 0.50 1 d P B 1
H2N2 H -0.1010 0.7507 -0.0033 0.04(2) Uiso 1 1 d R . .
H2N1 H -0.0948 0.7330 0.0327 0.08(3) Uiso 1 1 d R . .
O1SB O 0.1547(7) 0.0633(8) 0.2153(3) 0.033(5) Uiso 0.25 1 d PR C 3
H1SB H 0.1363 0.0570 0.2353 0.040 Uiso 0.25 1 calc PR D 3
O1SA O 0.2296(7) 0.2289(8) 0.1871(3) 0.035(5) Uiso 0.25 1 d PR E 2
H1SA H 0.2243 0.2876 0.1935 0.042 Uiso 0.25 1 calc PR F 2
C1SB C 0.1415(7) -0.0268(8) 0.1986(3) 0.033(8) Uiso 0.25 1 d PR C 3
C1SA C 0.3398(7) 0.2063(8) 0.1801(3) 0.049(9) Uiso 0.25 1 d PR E 2

loop_
_atom_site_aniso_label
_atom_site_aniso_U_11
_atom_site_aniso_U_22
_atom_site_aniso_U_33
_atom_site_aniso_U_23
_atom_site_aniso_U_13
_atom_site_aniso_U_12
Br1 0.0307(4) 0.0491(6) 0.0350(6) 0.0044(5) -0.0023(4) 0.0004(4)
N1 0.023(3) 0.027(4) 0.023(4) 0.001(3) 0.005(3) 0.009(3)
C1 0.023(4) 0.031(5) 0.026(5) 0.012(4) 0.003(3) 0.000(3)
Br2 0.0239(4) 0.0284(5) 0.0244(5) 0.0041(4) 0.0026(3) 0.0008(3)
N2 0.050(4) 0.039(4) 0.016(4) 0.007(4) 0.010(3) -0.010(4)
C2 0.033(4) 0.021(4) 0.016(4) 0.003(4) 0.001(3) -0.003(3)
Br3 0.0395(17) 0.0525(11) 0.0282(13) 0.0089(9) -0.0066(11) -0.0070(10)
N3 0.023(3) 0.032(4) 0.021(4) -0.001(3) 0.000(3) 0.006(3)
C3 0.019(4) 0.027(5) 0.016(4) 0.001(4) -0.004(3) -0.003(3)
N4 0.028(4) 0.041(5) 0.090(7) 0.024(5) 0.009(4) 0.005(3)
C4 0.030(4) 0.026(5) 0.013(4) 0.004(4) 0.001(3) -0.002(3)
C5 0.044(5) 0.026(5) 0.023(5) 0.007(4) 0.012(4) 0.011(4)
C6 0.040(5) 0.033(5) 0.017(5) 0.017(4) 0.012(4) 0.013(4)
C7 0.029(4) 0.030(5) 0.028(5) 0.019(4) 0.003(4) 0.005(3)
C8 0.022(4) 0.033(5) 0.018(5) 0.003(4) -0.007(3) 0.002(4)
C9 0.041(4) 0.028(5) 0.014(5) 0.000(4) 0.008(3) 0.008(4)
C10 0.064(6) 0.040(6) 0.024(5) 0.007(5) 0.009(5) -0.008(5)
C11 0.058(6) 0.056(6) 0.010(5) -0.009(5) -0.007(4) -0.005(5)
C12 0.039(4) 0.040(5) 0.024(5) 0.001(5) -0.006(4) -0.003(4)
C13 0.023(4) 0.025(4) 0.029(5) -0.003(4) -0.006(3) -0.002(3)
C14 0.021(4) 0.031(5) 0.029(5) -0.006(4) 0.004(3) 0.004(3)
C15 0.038(5) 0.037(6) 0.030(5) 0.006(5) 0.001(4) 0.001(4)
C16 0.021(4) 0.056(7) 0.031(5) 0.006(5) 0.005(3) 0.004(4)
C17 0.026(4) 0.050(6) 0.042(6) 0.007(5) -0.003(4) 0.010(4)
C18 0.029(4) 0.034(5) 0.029(5) 0.007(4) 0.000(4) 0.009(4)
C25 0.035(4) 0.033(5) 0.034(5) -0.002(4) -0.011(4) 0.013(4)
C26 0.057(5) 0.051(6) 0.007(4) -0.003(4) 0.008(4) 0.029(5)
C27 0.041(4) 0.023(4) 0.011(4) 0.000(4) -0.002(3) -0.005(3)
C28 0.036(4) 0.034(5) 0.021(5) 0.009(4) -0.003(4) -0.001(4)
C29 0.052(5) 0.059(6) 0.024(5) 0.018(5) 0.014(4) 0.039(5)
C30 0.044(5) 0.091(8) 0.055(7) 0.043(7) 0.028(5) 0.042(5)
Br3A 0.043(3) 0.0293(15) 0.030(2) -0.0022(14) -0.0050(19) 0.0049(16)

loop_
_atom_type_symbol
_atom_type_description
_atom_type_scat_dispersion_real
_atom_type_scat_dispersion_imag
_atom_type_scat_source
C C 0.0033 0.0016 'International Tables Vol C Tables 4.2.6.8 and 6.1.1.4'
H H 0.0000 0.0000 'International Tables Vol C Tables 4.2.6.8 and 6.1.1.4'
N N 0.0061 0.0033 'International Tables Vol C Tables 4.2.6.8 and 6.1.1.4'
Br Br -0.2901 2.4595 'International Tables Vol C Tables 4.2.6.8 and 6.1.1.4'
O O 0.0106 0.0060 'International Tables Vol C Tables 4.2.6.8 and 6.1.1.4'

loop_
_geom_angle_atom_site_label_1
_geom_angle_atom_site_label_2
_geom_angle_atom_site_label_3
_geom_angle
C12 N1 C8 121.2(7)
C12 N1 C7 118.2(6)
C8 N1 C7 120.4(6)
C2 C1 C6 120.4(7)
C2 C1 C7 120.3(7)
C6 C1 C7 119.1(7)
C1 C2 C3 119.5(7)
C1 C2 C25 120.1(6)
C3 C2 C25 120.4(6)
C18 N3 C14 122.5(6)
C18 N3 C13 117.3(6)
C14 N3 C13 120.2(6)
C2 C3 C4 120.3(6)
C2 C3 C13 120.8(7)
C4 C3 C13 118.9(6)
C5 C4 C3 119.7(6)
C5 C4 C27 120.6(7)
C3 C4 C27 119.7(6)
C20 N5 C24 123.1(13)
C20 N5 C19 118.1(12)
C24 N5 C19 118.8(11)
C4 C5 C6 119.8(7)
C4 C5 C19 123.7(9)
C6 C5 C19 116.2(8)
C4 C5 C19A 111.9(11)
C6 C5 C19A 128.1(12)
C19 C5 C19A 15.7(11)
C1 C6 C5 120.2(7)
C1 C6 C29 120.2(7)
C5 C6 C29 119.5(7)
N1 C7 C1 115.3(6)
N1 C8 C9 122.2(7)
N2 C9 C8 121.1(7)
N2 C9 C10 122.3(7)
C8 C9 C10 116.6(7)
C11 C10 C9 119.4(8)
C12 C11 C10 121.2(8)
N1 C12 C11 119.3(8)
N3 C13 C3 115.5(6)
N3 C14 C15 120.1(7)
N4 C15 C16 122.9(7)
N4 C15 C14 120.6(7)
C16 C15 C14 116.5(8)
C17 C16 C15 120.7(7)
C16 C17 C18 120.6(8)
N3 C18 C17 119.7(8)
C5 C19 N5 114.5(10)
N5 C20 C21 121.0(14)
N6 C21 C22 120.7(14)
N6 C21 C20 122.2(13)
C22 C21 C20 117.0(13)
C23 C22 C21 120.4(13)
C22 C23 C24 120.6(14)
N5 C24 C23 117.8(13)
C2 C25 C26 114.5(7)
C4 C27 C28 112.2(6)
C6 C29 C30 115.2(7)
C24A N5A C20A 120(2)
C24A N5A C19A 122.6(19)
C20A N5A C19A 117(2)
N5A C19A C5 114.9(18)
C21A C20A N5A 121(2)
C20A C21A N6A 122(3)
C20A C21A C22A 119(2)
N6A C21A C22A 118(2)
C23A C22A C21A 120(2)
C22A C23A C24A 121(2)
N5A C24A C23A 118(2)

loop_
_geom_bond_atom_site_label_1
_geom_bond_atom_site_label_2
_geom_bond_distance
N1 C12 1.335(9)
N1 C8 1.343(9)
N1 C7 1.498(9)
C1 C2 1.403(10)
C1 C6 1.406(10)
C1 C7 1.500(10)
N2 C9 1.370(9)
C2 C3 1.412(9)
C2 C25 1.519(10)
N3 C18 1.337(9)
N3 C14 1.345(9)
N3 C13 1.488(9)
C3 C4 1.422(10)
C3 C13 1.506(9)
N4 C15 1.332(10)
C4 C5 1.402(10)
C4 C27 1.515(9)
N5 C20 1.316(16)
N5 C24 1.356(17)
N5 C19 1.494(18)
C5 C6 1.415(10)
C5 C19 1.449(14)
C5 C19A 1.67(3)
N6 C21 1.356(16)
C6 C29 1.514(10)
C8 C9 1.374(10)
C9 C10 1.413(11)
C10 C11 1.366(11)
C11 C12 1.364(11)
C14 C15 1.437(10)
C15 C16 1.401(11)
C16 C17 1.370(11)
C17 C18 1.378(10)
C20 C21 1.41(2)
C21 C22 1.39(2)
C22 C23 1.376(18)
C23 C24 1.387(17)
C25 C26 1.542(11)
C27 C28 1.542(10)
C29 C30 1.531(12)
N5A C24A 1.35(3)
N5A C20A 1.37(3)
N5A C19A 1.50(3)
N6A C21A 1.35(3)
C20A C21A 1.34(4)
C21A C22A 1.36(4)
C22A C23A 1.36(3)
C23A C24A 1.37(3)
O1S C1S 1.357(13)
O1SB C1SB 1.4063
O1SA C1SA 1.4741

loop_
_geom_hbond_atom_site_label_D
_geom_hbond_atom_site_label_H
_geom_hbond_atom_site_label_A
_geom_hbond_distance_DH
_geom_hbond_distance_HA
_geom_hbond_distance_DA
_geom_hbond_angle_DHA
_geom_hbond_site_symmetry_A
N4 H4N2 Br2 0.88 2.56 3.393(7) 157.4 3_565
N4 H4N1 Br1 0.88 2.53 3.398(7) 168.2 .
N6 H6N2 O1S 0.88 2.49 3.166(16) 134.4 4
N6A H6A2 Br3A 0.88 2.13 3.01(2) 175.3 .
O1S H1S Br3 0.84 2.49 3.255(11) 152.6 1_545
N2 H2N2 Br2 0.91 2.56 3.386(6) 151.4 .
N2 H2N1 Br1 0.95 2.44 3.335(7) 157.0 .
